data_4122155
loop_
_publ_author_name
'Roberts, Derrick A.'
'Castilla, Ana M.'
'Ronson, Tanya K.'
'Nitschke, Jonathan R.'

_publ_section_title
;
 Post-assembly Modification of Kinetically Metastable Fe(II)2L3 Triple
 Helicates.
;
_journal_issue 23
_journal_name_full 'Journal of the American Chemical Society'
_journal_page_first 8201
_journal_page_last 8204
_journal_paper_doi 10.1021/ja5042397
_journal_volume 136
_journal_year 2014
_chemical_formula_moiety 'C96 H78 Fe2 N18 O3, 4(C F3 O3 S), 2(C2 H3 N)'
_chemical_formula_sum 'C104 H84 F12 Fe2 N20 O15 S4'
_chemical_formula_weight 2321.85
_chemical_name_systematic
;
 ?
;
_space_group_crystal_system monoclinic
_space_group_IT_number 14
_space_group_name_Hall '-P 2yn'
_space_group_name_H-M_alt 'P 1 21/n 1'
_symmetry_space_group_name_Hall '-P 2yn'
_symmetry_space_group_name_H-M 'P 1 21/n 1'
_atom_sites_solution_hydrogens geom
_audit_creation_method SHELXL-2013
_cell_angle_alpha 90
_cell_angle_beta 96.757(2)
_cell_angle_gamma 90
_cell_formula_units_Z 4
_cell_length_a 12.0651(4)
_cell_length_b 20.7223(6)
_cell_length_c 45.3163(14)
_cell_measurement_reflns_used 7063
_cell_measurement_temperature 100(2)
_cell_measurement_theta_max 40.116
_cell_measurement_theta_min 4.445
_cell_volume 11251.1(6)
_computing_cell_refinement
;
CrystalClear-SM Expert 2.0 r5 (Rigaku, 2010)
;
_computing_data_collection
;
CrystalClear-SM Expert 2.0 r5 (Rigaku, 2010)
;
_computing_data_reduction
;
CrystalClear-SM Expert 2.0 r5 (Rigaku, 2010)
;
_computing_structure_refinement 'SHELXL-2013 (Sheldrick, 2013)'
_computing_structure_solution 'SUPERFLIP (Palatinus & Chapuis, 2007)'
_diffrn_ambient_temperature 100(2)
_diffrn_detector_area_resol_mean 0
_diffrn_measured_fraction_theta_full 0.956
_diffrn_measured_fraction_theta_max 0.955
_diffrn_measurement_device_type 'Rigaku Saturn 724+ detector on Crystal Logic diffractometer'
_diffrn_measurement_method '\w  scans'
_diffrn_radiation_monochromator 'silicon double crystal'
_diffrn_radiation_source 'Diamond beamline I19'
_diffrn_radiation_type synchrotron
_diffrn_radiation_wavelength 0.6889
_diffrn_reflns_av_R_equivalents 0.0737
_diffrn_reflns_av_unetI/netI 0.0553
_diffrn_reflns_Laue_measured_fraction_full 0.956
_diffrn_reflns_Laue_measured_fraction_max 0.955
_diffrn_reflns_limit_h_max 10
_diffrn_reflns_limit_h_min -13
_diffrn_reflns_limit_k_max 24
_diffrn_reflns_limit_k_min -24
_diffrn_reflns_limit_l_max 53
_diffrn_reflns_limit_l_min -53
_diffrn_reflns_number 123184
_diffrn_reflns_point_group_measured_fraction_full 0.956
_diffrn_reflns_point_group_measured_fraction_max 0.955
_diffrn_reflns_theta_full 23.000
_diffrn_reflns_theta_max 23.043
_diffrn_reflns_theta_min 1.984
_exptl_absorpt_coefficient_mu 0.421
_exptl_absorpt_correction_T_max 0.7445
_exptl_absorpt_correction_T_min 0.2388
_exptl_absorpt_correction_type multi-scan
_exptl_absorpt_process_details SADABS
_exptl_crystal_colour purple
_exptl_crystal_density_diffrn 1.371
_exptl_crystal_description plate
_exptl_crystal_F_000 4768
_exptl_crystal_size_max 0.020
_exptl_crystal_size_mid 0.020
_exptl_crystal_size_min 0.010
_refine_diff_density_max 0.779
_refine_diff_density_min -0.949
_refine_diff_density_rms 0.097
_refine_ls_extinction_method none
_refine_ls_goodness_of_fit_ref 0.961
_refine_ls_hydrogen_treatment constr
_refine_ls_matrix_type full
_refine_ls_number_parameters 1386
_refine_ls_number_reflns 16526
_refine_ls_number_restraints 1495
_refine_ls_restrained_S_all 1.272
_refine_ls_R_factor_all 0.1684
_refine_ls_R_factor_gt 0.1070
_refine_ls_shift/su_max 0.020
_refine_ls_shift/su_mean 0.000
_refine_ls_structure_factor_coef Fsqd
_refine_ls_weighting_details
;
 w=1/[\s^2^(Fo^2^)+(0.2000P)^2^]
 where P=(Fo^2^+2Fc^2^)/3
;
_refine_ls_weighting_scheme calc
_refine_ls_wR_factor_gt 0.2999
_refine_ls_wR_factor_ref 0.3242
_reflns_Friedel_coverage 0.000
_reflns_number_gt 7369
_reflns_number_total 16526
_reflns_threshold_expression 'I > 2\s(I)'
_cod_data_source_file ja5042397_si_001.cif
_cod_data_source_block dr2104
_cod_depositor_comments
;
The following automatic conversions were performed:

'_exptl_absorpt_correction_type' value 'Multi-scan' changed to
'multi-scan' according to
/usr/data/users/saulius/crontab/automatic-downloads/current/ACS/lib/dictionaries/cif_core.dic
dictionary named 'cif_core.dic' version 2.4.2 from 2011-04-26.

Automatic conversion script
Id: cif_fix_values 2281 2013-09-26 08:29:07Z andrius 
;
_cod_database_code 4122155
_shelx_space_group_comment
;
The symmetry employed for this shelxl refinement is uniquely defined
by the following loop, which should always be used as a source of
symmetry information in preference to the above space-group names.
They are only intended as comments.
;
_shelx_estimated_absorpt_t_min 0.992
_shelx_estimated_absorpt_t_max 0.996
_shelxl_version_number 2013-2

loop_
_space_group_symop_operation_xyz
'x, y, z'
'-x+1/2, y+1/2, -z+1/2'
'-x, -y, -z'
'x-1/2, -y-1/2, z-1/2'

loop_
_atom_site_label
_atom_site_type_symbol
_atom_site_fract_x
_atom_site_fract_y
_atom_site_fract_z
_atom_site_U_iso_or_equiv
_atom_site_adp_type
_atom_site_occupancy
_atom_site_site_symmetry_order
_atom_site_calc_flag
_atom_site_refinement_flags_posn
_atom_site_refinement_flags_adp
_atom_site_refinement_flags_occupancy
_atom_site_disorder_assembly
_atom_site_disorder_group
Fe1 Fe 0.77249(13) 0.11312(6) 0.11438(3) 0.0851(5) Uani 1 1 d . . . . .
Fe2 Fe 0.38728(9) 0.60350(5) 0.15408(2) 0.0491(4) Uani 1 1 d . . . . .
N2 N 0.8358(6) 0.1693(3) 0.14670(13) 0.069(2) Uani 1 1 d D U . . .
N3 N 0.7190(7) 0.0562(4) 0.08071(15) 0.090(2) Uani 1 1 d . U . . .
N4 N 0.7509(6) 0.1780(3) 0.08241(13) 0.0659(18) Uani 1 1 d . U . . .
N6 N 0.6176(7) 0.1211(3) 0.12493(13) 0.075(2) Uani 1 1 d D U . . .
N7 N 0.3488(5) 0.5278(3) 0.17699(11) 0.0517(16) Uani 1 1 d . U . . .
N13 N 0.6180(6) 0.3224(3) 0.22515(12) 0.0679(19) Uani 1 1 d . U . . .
N8 N 0.2233(5) 0.6181(3) 0.15310(13) 0.0525(16) Uani 1 1 d . U . . .
N14 N 0.8292(5) 0.4477(3) 0.09111(12) 0.0540(16) Uani 1 1 d . U . . .
N15 N 0.2839(6) 0.3006(3) 0.08430(14) 0.0659(17) Uani 1 1 d . U . . .
N9 N 0.5515(5) 0.5880(3) 0.16040(11) 0.0454(15) Uani 1 1 d . U . . .
N16 N 0.6747(6) 0.2821(3) 0.34869(12) 0.0636(18) Uani 1 1 d . U . . .
H16 H 0.6276 0.3046 0.3580 0.076 Uiso 1 1 calc R U . . .
N10 N 0.4223(5) 0.6503(3) 0.19198(11) 0.0490(15) Uani 1 1 d . U . . .
N11 N 0.3653(4) 0.5622(3) 0.11485(11) 0.0465(15) Uani 1 1 d . U . . .
N17 N 1.1574(6) 0.5626(4) 0.02898(16) 0.087(2) Uani 1 1 d . U . . .
H17A H 1.1962 0.5343 0.0199 0.104 Uiso 1 1 calc R U . . .
N12 N 0.4099(5) 0.6800(3) 0.13001(12) 0.0505(16) Uani 1 1 d . U . . .
N18 N -0.0687(7) 0.2265(4) -0.00069(17) 0.089(2) Uani 1 1 d . U . . .
H18A H -0.0882 0.2559 -0.0143 0.107 Uiso 1 1 calc R U . . .
O13 O 0.8181(5) 0.2120(3) 0.35565(12) 0.0794(18) Uani 1 1 d . U . . .
O15 O 1.1442(8) 0.6671(4) 0.03947(15) 0.115(3) Uani 1 1 d . U . . .
O14 O -0.1156(7) 0.1242(4) 0.0127(2) 0.114(3) Uani 1 1 d . U . . .
N1 N 0.9128(10) 0.0955(7) 0.1070(3) 0.0646(17) Uiso 0.523(16) 1 d D U P A 1
C2 C 0.9563(12) 0.0635(8) 0.0852(3) 0.0662(18) Uiso 0.523(16) 1 d D U P A 1
H2 H 0.9071 0.0489 0.0686 0.079 Uiso 0.523(16) 1 calc R U P A 1
C3 C 1.0688(12) 0.0507(8) 0.0857(3) 0.0689(19) Uiso 0.523(16) 1 d D U P A 1
H3 H 1.0957 0.0259 0.0704 0.083 Uiso 0.523(16) 1 calc R U P A 1
C4 C 1.1409(11) 0.0748(9) 0.1087(3) 0.0692(17) Uiso 0.523(16) 1 d D U P A 1
H4 H 1.2187 0.0668 0.1096 0.083 Uiso 0.523(16) 1 calc R U P A 1
C5 C 1.0991(10) 0.1109(9) 0.1307(3) 0.0684(16) Uiso 0.523(16) 1 d D U P A 1
H5 H 1.1477 0.1279 0.1468 0.082 Uiso 0.523(16) 1 calc R U P A 1
C6 C 0.9849(10) 0.1217(9) 0.1286(3) 0.0674(16) Uiso 0.523(16) 1 d D U P A 1
C1 C 0.9390(12) 0.1644(17) 0.1498(5) 0.070(2) Uiso 0.523(16) 1 d D U P A 1
H1 H 0.9850 0.1868 0.1649 0.084 Uiso 0.523(16) 1 calc R U P A 1
N1' N 0.9507(11) 0.1082(8) 0.1132(3) 0.0654(16) Uiso 0.477(16) 1 d D U P A 2
C2' C 0.9988(12) 0.0698(8) 0.0944(4) 0.0666(16) Uiso 0.477(16) 1 d D U P A 2
H2' H 0.9518 0.0476 0.0794 0.080 Uiso 0.477(16) 1 calc R U P A 2
C3' C 1.1125(13) 0.0607(9) 0.0957(4) 0.0680(17) Uiso 0.477(16) 1 d D U P A 2
H3' H 1.1428 0.0333 0.0819 0.082 Uiso 0.477(16) 1 calc R U P A 2
C4' C 1.1809(11) 0.0924(9) 0.1175(4) 0.0692(19) Uiso 0.477(16) 1 d D U P A 2
H4' H 1.2596 0.0874 0.1189 0.083 Uiso 0.477(16) 1 calc R U P A 2
C5' C 1.1340(11) 0.1317(9) 0.1373(3) 0.0690(18) Uiso 0.477(16) 1 d D U P A 2
H5' H 1.1799 0.1541 0.1525 0.083 Uiso 0.477(16) 1 calc R U P A 2
C6' C 1.0185(12) 0.1380(9) 0.1347(3) 0.0674(16) Uiso 0.477(16) 1 d D U P A 2
C1' C 0.9414(12) 0.1679(19) 0.1538(6) 0.070(2) Uiso 0.477(16) 1 d D U P A 2
H1' H 0.9716 0.1869 0.1721 0.083 Uiso 0.477(16) 1 calc R U P A 2
C7 C 0.7803(7) 0.2084(4) 0.16716(15) 0.063(2) Uani 1 1 d . U . . .
C8 C 0.7470(7) 0.1809(4) 0.19246(14) 0.065(2) Uani 1 1 d . U . . .
H8 H 0.7629 0.1369 0.1972 0.078 Uiso 1 1 calc R U . . .
C9 C 0.6892(7) 0.2193(4) 0.21090(14) 0.066(2) Uani 1 1 d . U . . .
H9 H 0.6609 0.1998 0.2274 0.080 Uiso 1 1 calc R U . . .
C10 C 0.6721(8) 0.2821(4) 0.20625(14) 0.064(2) Uani 1 1 d . U . . .
C11 C 0.7088(8) 0.3083(4) 0.18053(17) 0.079(3) Uani 1 1 d . U . . .
H11 H 0.6964 0.3528 0.1762 0.095 Uiso 1 1 calc R U . . .
C12 C 0.7610(8) 0.2720(4) 0.16200(18) 0.085(3) Uani 1 1 d . U . . .
H12 H 0.7850 0.2913 0.1448 0.102 Uiso 1 1 calc R U . . .
C13 C 0.5515(7) 0.3736(4) 0.21388(14) 0.0552(19) Uani 1 1 d . U . . .
C14 C 0.4730(8) 0.3645(4) 0.18897(17) 0.073(2) Uani 1 1 d . U . . .
H14 H 0.4646 0.3229 0.1802 0.087 Uiso 1 1 calc R U . . .
C15 C 0.4066(8) 0.4151(4) 0.17660(18) 0.070(2) Uani 1 1 d . U . . .
H15 H 0.3538 0.4080 0.1597 0.085 Uiso 1 1 calc R U . . .
C16 C 0.4189(6) 0.4765(4) 0.18944(14) 0.0487(17) Uani 1 1 d . U . . .
C17 C 0.4903(7) 0.4848(4) 0.21451(15) 0.0567(19) Uani 1 1 d . U . . .
H17 H 0.4927 0.5254 0.2243 0.068 Uiso 1 1 calc R U . . .
C18 C 0.5602(7) 0.4357(4) 0.22641(15) 0.059(2) Uani 1 1 d . U . . .
H18 H 0.6139 0.4441 0.2430 0.071 Uiso 1 1 calc R U . . .
C19 C 0.2468(7) 0.5256(4) 0.18227(17) 0.065(2) Uani 1 1 d . U . . .
H19 H 0.2207 0.4926 0.1943 0.078 Uiso 1 1 calc R U . . .
C20 C 0.1717(7) 0.5765(4) 0.16889(16) 0.062(2) Uani 1 1 d . U . . .
C21 C 0.0604(7) 0.5829(5) 0.1727(2) 0.078(3) Uani 1 1 d . U . . .
H21 H 0.0258 0.5530 0.1847 0.093 Uiso 1 1 calc R U . . .
C22 C 0.0004(8) 0.6332(5) 0.1589(2) 0.077(3) Uani 1 1 d . U . . .
H22 H -0.0764 0.6388 0.1611 0.092 Uiso 1 1 calc R U . . .
C23 C 0.0522(7) 0.6739(5) 0.14243(18) 0.069(2) Uani 1 1 d . U . . .
H23 H 0.0121 0.7087 0.1326 0.082 Uiso 1 1 calc R U . . .
C24 C 0.1616(7) 0.6660(4) 0.13953(18) 0.065(2) Uani 1 1 d . U . . .
H24 H 0.1963 0.6955 0.1274 0.078 Uiso 1 1 calc R U . . .
C25 C 0.6332(8) 0.3097(4) 0.25672(15) 0.059(2) Uani 1 1 d . U . . .
C26 C 0.7374(8) 0.2964(4) 0.27095(16) 0.061(2) Uani 1 1 d . U . . .
H26 H 0.7992 0.2946 0.2598 0.073 Uiso 1 1 calc R U . . .
C27 C 0.7539(7) 0.2855(4) 0.30124(16) 0.065(2) Uani 1 1 d . U . . .
H27 H 0.8267 0.2764 0.3107 0.078 Uiso 1 1 calc R U . . .
C28 C 0.6633(7) 0.2878(4) 0.31794(15) 0.0544(19) Uani 1 1 d . U . . .
C29 C 0.5566(7) 0.3011(4) 0.30307(15) 0.057(2) Uani 1 1 d . U . . .
H29 H 0.4938 0.3022 0.3139 0.068 Uiso 1 1 calc R U . . .
C30 C 0.5424(7) 0.3125(4) 0.27300(14) 0.059(2) Uani 1 1 d . U . . .
H30 H 0.4703 0.3224 0.2633 0.071 Uiso 1 1 calc R U . . .
C31 C 0.7500(8) 0.2457(5) 0.36619(17) 0.069(2) Uani 1 1 d . U . . .
C32 C 0.7450(10) 0.2489(6) 0.39914(17) 0.113(4) Uani 1 1 d . U . . .
H32A H 0.7352 0.2939 0.4050 0.170 Uiso 1 1 calc R U . . .
H32B H 0.8145 0.2319 0.4096 0.170 Uiso 1 1 calc R U . . .
H32C H 0.6819 0.2231 0.4042 0.170 Uiso 1 1 calc R U . . .
C33 C 0.7017(10) -0.0081(5) 0.0816(2) 0.101(3) Uani 1 1 d . U . . .
H33 H 0.7182 -0.0303 0.1000 0.121 Uiso 1 1 calc R U . . .
C34 C 0.6597(10) -0.0432(6) 0.0560(2) 0.110(3) Uani 1 1 d . U . . .
H34 H 0.6482 -0.0885 0.0570 0.133 Uiso 1 1 calc R U . . .
C35 C 0.6355(10) -0.0110(6) 0.0294(2) 0.105(3) Uani 1 1 d . U . . .
H35 H 0.6066 -0.0336 0.0120 0.126 Uiso 1 1 calc R U . . .
C36 C 0.6545(9) 0.0560(5) 0.0287(2) 0.094(3) Uani 1 1 d . U . . .
H36 H 0.6394 0.0792 0.0106 0.113 Uiso 1 1 calc R U . . .
C37 C 0.6950(9) 0.0876(4) 0.05431(19) 0.084(3) Uani 1 1 d . U . . .
C38 C 0.7151(8) 0.1551(4) 0.05673(18) 0.071(2) Uani 1 1 d . U . . .
H38 H 0.7025 0.1825 0.0398 0.086 Uiso 1 1 calc R U . . .
C39 C 0.7708(8) 0.2472(4) 0.08457(16) 0.0594(19) Uani 1 1 d . U . . .
C40 C 0.8769(7) 0.2690(4) 0.09323(16) 0.063(2) Uani 1 1 d . U . . .
H40 H 0.9364 0.2393 0.0978 0.075 Uiso 1 1 calc R U . . .
C41 C 0.8971(7) 0.3368(4) 0.09533(15) 0.0570(19) Uani 1 1 d . U . . .
H41 H 0.9706 0.3524 0.1010 0.068 Uiso 1 1 calc R U . . .
C42 C 0.8106(7) 0.3795(4) 0.08911(14) 0.0508(18) Uani 1 1 d . U . . .
C43 C 0.7044(7) 0.3561(4) 0.07991(16) 0.0551(19) Uani 1 1 d . U . . .
H43 H 0.6446 0.3854 0.0749 0.066 Uiso 1 1 calc R U . . .
C44 C 0.6852(7) 0.2911(4) 0.07796(17) 0.063(2) Uani 1 1 d . U . . .
H44 H 0.6117 0.2758 0.0720 0.075 Uiso 1 1 calc R U . . .
C45 C 0.7582(6) 0.4842(4) 0.10863(13) 0.0440(17) Uani 1 1 d . U . . .
C46 C 0.7099(6) 0.5408(4) 0.09779(13) 0.0485(18) Uani 1 1 d . U . . .
H46 H 0.7226 0.5558 0.0787 0.058 Uiso 1 1 calc R U . . .
C47 C 0.6407(6) 0.5769(4) 0.11512(13) 0.0486(19) Uani 1 1 d . U . . .
H47 H 0.6085 0.6167 0.1081 0.058 Uiso 1 1 calc R U . . .
C48 C 0.6215(6) 0.5519(4) 0.14284(13) 0.0429(17) Uani 1 1 d . U . . .
C49 C 0.6690(6) 0.4946(4) 0.15290(14) 0.054(2) Uani 1 1 d . U . . .
H49 H 0.6542 0.4775 0.1715 0.065 Uiso 1 1 calc R U . . .
C50 C 0.7386(6) 0.4620(4) 0.13584(14) 0.054(2) Uani 1 1 d . U . . .
H50 H 0.7734 0.4232 0.1432 0.065 Uiso 1 1 calc R U . . .
C51 C 0.6002(7) 0.6120(3) 0.18438(14) 0.0479(18) Uani 1 1 d . U . . .
H51 H 0.6783 0.6069 0.1897 0.058 Uiso 1 1 calc R U . . .
C52 C 0.5315(7) 0.6474(3) 0.20330(14) 0.0505(18) Uani 1 1 d . U . . .
C53 C 0.5753(7) 0.6749(4) 0.23065(15) 0.061(2) Uani 1 1 d . U . . .
H53 H 0.6523 0.6719 0.2379 0.074 Uiso 1 1 calc R U . . .
C54 C 0.4984(8) 0.7071(4) 0.24657(17) 0.066(2) Uani 1 1 d . U . . .
H54 H 0.5229 0.7262 0.2653 0.079 Uiso 1 1 calc R U . . .
C55 C 0.3907(8) 0.7108(4) 0.23535(19) 0.070(2) Uani 1 1 d . U . . .
H55 H 0.3389 0.7329 0.2459 0.084 Uiso 1 1 calc R U . . .
C56 C 0.3562(7) 0.6825(4) 0.20872(18) 0.065(2) Uani 1 1 d . U . . .
H56 H 0.2793 0.6859 0.2014 0.079 Uiso 1 1 calc R U . . .
C57 C 0.9115(6) 0.4784(4) 0.07627(15) 0.0540(19) Uani 1 1 d . U . . .
C58 C 0.9497(7) 0.4476(4) 0.05195(14) 0.057(2) Uani 1 1 d . U . . .
H58 H 0.9206 0.4066 0.0456 0.069 Uiso 1 1 calc R U . . .
C59 C 1.0306(7) 0.4770(5) 0.03709(17) 0.068(2) Uani 1 1 d . U . . .
H59 H 1.0567 0.4557 0.0207 0.082 Uiso 1 1 calc R U . . .
C60 C 1.0738(6) 0.5369(5) 0.04574(17) 0.063(2) Uani 1 1 d . U . . .
C61 C 1.0371(7) 0.5669(5) 0.07025(17) 0.069(2) Uani 1 1 d . U . . .
H61 H 1.0661 0.6079 0.0766 0.083 Uiso 1 1 calc R U . . .
C62 C 0.9577(6) 0.5367(4) 0.08558(15) 0.060(2) Uani 1 1 d . U . . .
H62 H 0.9352 0.5568 0.1028 0.072 Uiso 1 1 calc R U . . .
C63 C 1.1827(8) 0.6237(6) 0.0256(2) 0.082(3) Uani 1 1 d . U . . .
C64 C 1.2616(8) 0.6395(7) 0.0031(2) 0.116(4) Uani 1 1 d . U . . .
H64A H 1.2333 0.6769 -0.0087 0.173 Uiso 1 1 calc R U . . .
H64B H 1.2673 0.6024 -0.0100 0.173 Uiso 1 1 calc R U . . .
H64C H 1.3355 0.6496 0.0135 0.173 Uiso 1 1 calc R U . . .
N5 N 0.8037(13) 0.0494(6) 0.1476(3) 0.066(4) Uiso 0.52(2) 1 d D U P A 1
C65 C 0.8891(13) 0.0087(8) 0.1556(3) 0.083(6) Uiso 0.52(2) 1 d D U P A 1
H65 H 0.9521 0.0099 0.1448 0.100 Uiso 0.52(2) 1 calc R U P A 1
C66 C 0.8890(13) -0.0349(8) 0.1787(3) 0.086(6) Uiso 0.52(2) 1 d D U P A 1
H66 H 0.9554 -0.0564 0.1866 0.103 Uiso 0.52(2) 1 calc R U P A 1
C67 C 0.7896(13) -0.0458(6) 0.1899(3) 0.059(4) Uiso 0.52(2) 1 d D U P A 1
H67 H 0.7828 -0.0805 0.2032 0.071 Uiso 0.52(2) 1 calc R U P A 1
C68 C 0.6993(12) -0.0059(6) 0.1815(3) 0.054(4) Uiso 0.52(2) 1 d D U P A 1
H68 H 0.6334 -0.0089 0.1910 0.064 Uiso 0.52(2) 1 calc R U P A 1
C69 C 0.7074(12) 0.0387(6) 0.1589(3) 0.048(4) Uiso 0.52(2) 1 d D U P A 1
C70 C 0.6143(17) 0.0839(7) 0.1486(3) 0.046(4) Uiso 0.52(2) 1 d D U P A 1
H70 H 0.5511 0.0860 0.1592 0.056 Uiso 0.52(2) 1 calc R U P A 1
N5' N 0.7547(13) 0.0392(6) 0.1411(3) 0.049(4) Uiso 0.48(2) 1 d D U P A 2
C65' C 0.8348(15) -0.0053(8) 0.1482(4) 0.083(6) Uiso 0.48(2) 1 d D U P A 2
H65' H 0.8969 -0.0062 0.1371 0.099 Uiso 0.48(2) 1 calc R U P A 2
C66' C 0.8311(16) -0.0497(9) 0.1708(4) 0.092(6) Uiso 0.48(2) 1 d D U P A 2
H66' H 0.8940 -0.0757 0.1773 0.110 Uiso 0.48(2) 1 calc R U P A 2
C67' C 0.7336(17) -0.0549(8) 0.1835(4) 0.085(6) Uiso 0.48(2) 1 d D U P A 2
H67' H 0.7266 -0.0867 0.1983 0.102 Uiso 0.48(2) 1 calc R U P A 2
C68' C 0.6457(14) -0.0136(7) 0.1748(3) 0.056(5) Uiso 0.48(2) 1 d D U P A 2
H68' H 0.5772 -0.0174 0.1831 0.068 Uiso 0.48(2) 1 calc R U P A 2
C69' C 0.6593(13) 0.0335(7) 0.1536(3) 0.056(4) Uiso 0.48(2) 1 d D U P A 2
C70' C 0.5700(18) 0.0809(7) 0.1425(4) 0.056(6) Uiso 0.48(2) 1 d D U P A 2
H70' H 0.4952 0.0819 0.1471 0.068 Uiso 0.48(2) 1 calc R U P A 2
C71 C 0.5326(8) 0.1664(4) 0.11450(16) 0.062(2) Uani 1 1 d . U . . .
C72 C 0.4823(8) 0.1634(4) 0.08663(18) 0.071(2) Uani 1 1 d . U . . .
H72 H 0.5047 0.1311 0.0737 0.086 Uiso 1 1 calc R U . . .
C73 C 0.3985(8) 0.2060(4) 0.07596(17) 0.069(2) Uani 1 1 d . U . . .
H73 H 0.3643 0.2027 0.0560 0.083 Uiso 1 1 calc R U . . .
C74 C 0.3649(7) 0.2534(4) 0.09450(18) 0.063(2) Uani 1 1 d . U . . .
C75 C 0.4180(8) 0.2548(5) 0.12350(19) 0.078(3) Uani 1 1 d . U . . .
H75 H 0.3954 0.2864 0.1368 0.094 Uiso 1 1 calc R U . . .
C76 C 0.5002(8) 0.2132(5) 0.13362(19) 0.078(3) Uani 1 1 d . U . . .
H76 H 0.5352 0.2161 0.1535 0.094 Uiso 1 1 calc R U . . .
C77 C 0.3038(6) 0.3658(4) 0.09312(16) 0.0559(19) Uani 1 1 d . U . . .
C78 C 0.2218(7) 0.4035(4) 0.10271(17) 0.063(2) Uani 1 1 d . U . . .
H78 H 0.1507 0.3855 0.1047 0.075 Uiso 1 1 calc R U . . .
C79 C 0.2426(7) 0.4684(4) 0.10952(16) 0.058(2) Uani 1 1 d . U . . .
H79 H 0.1847 0.4937 0.1161 0.070 Uiso 1 1 calc R U . . .
C80 C 0.3451(6) 0.4975(4) 0.10703(15) 0.0516(19) Uani 1 1 d . U . . .
C81 C 0.4275(7) 0.4580(5) 0.0972(2) 0.080(3) Uani 1 1 d . U . . .
H81 H 0.4990 0.4754 0.0951 0.095 Uiso 1 1 calc R U . . .
C82 C 0.4052(7) 0.3934(5) 0.0903(2) 0.083(3) Uani 1 1 d . U . . .
H82 H 0.4621 0.3677 0.0834 0.100 Uiso 1 1 calc R U . . .
C83 C 0.3745(6) 0.6023(4) 0.09273(16) 0.0553(19) Uani 1 1 d . U . . .
H83 H 0.3639 0.5882 0.0726 0.066 Uiso 1 1 calc R U . . .
C84 C 0.4013(6) 0.6683(4) 0.10029(15) 0.0553(19) Uani 1 1 d . U . . .
C85 C 0.4151(8) 0.7170(5) 0.08008(18) 0.078(3) Uani 1 1 d . U . . .
H85 H 0.4096 0.7074 0.0594 0.093 Uiso 1 1 calc R U . . .
C86 C 0.4371(8) 0.7796(4) 0.08995(18) 0.078(3) Uani 1 1 d . U . . .
H86 H 0.4425 0.8141 0.0763 0.094 Uiso 1 1 calc R U . . .
C87 C 0.4504(8) 0.7897(4) 0.11928(18) 0.074(2) Uani 1 1 d . U . . .
H87 H 0.4719 0.8312 0.1268 0.089 Uiso 1 1 calc R U . . .
C88 C 0.4333(7) 0.7405(4) 0.13863(16) 0.059(2) Uani 1 1 d . U . . .
H88 H 0.4384 0.7502 0.1592 0.071 Uiso 1 1 calc R U . . .
C89 C 0.1935(8) 0.2827(4) 0.06479(19) 0.065(2) Uani 1 1 d . U . . .
C90 C 0.1388(8) 0.2249(5) 0.06648(19) 0.077(2) Uani 1 1 d . U . . .
H90 H 0.1622 0.1972 0.0827 0.092 Uiso 1 1 calc R U . . .
C91 C 0.0524(8) 0.2048(5) 0.0461(2) 0.080(2) Uani 1 1 d . U . . .
H91 H 0.0174 0.1644 0.0484 0.096 Uiso 1 1 calc R U . . .
C92 C 0.0163(7) 0.2448(5) 0.0218(2) 0.070(2) Uani 1 1 d . U . . .
C93 C 0.0679(8) 0.3034(5) 0.0202(2) 0.082(2) Uani 1 1 d . U . . .
H93 H 0.0432 0.3316 0.0043 0.099 Uiso 1 1 calc R U . . .
C94 C 0.1538(8) 0.3227(5) 0.0407(2) 0.080(2) Uani 1 1 d . U . . .
H94 H 0.1872 0.3638 0.0387 0.095 Uiso 1 1 calc R U . . .
C95 C -0.1247(9) 0.1695(7) -0.0042(3) 0.093(3) Uani 1 1 d . U . . .
C96 C -0.2086(10) 0.1688(7) -0.0336(3) 0.134(4) Uani 1 1 d . U . . .
H96A H -0.2465 0.1270 -0.0356 0.201 Uiso 1 1 calc R U . . .
H96B H -0.1674 0.1759 -0.0507 0.201 Uiso 1 1 calc R U . . .
H96C H -0.2639 0.2032 -0.0327 0.201 Uiso 1 1 calc R U . . .
S1 S 0.8436(3) 0.55882(14) 0.24545(5) 0.0878(8) Uani 1 1 d . . . . .
O2 O 0.8625(6) 0.5991(3) 0.22052(14) 0.095(2) Uani 1 1 d . . . . .
O3 O 0.7309(6) 0.5502(3) 0.24968(15) 0.100(2) Uani 1 1 d . . . . .
O1 O 0.9172(6) 0.5703(4) 0.27183(14) 0.105(2) Uani 1 1 d . . . . .
C101 C 0.8841(8) 0.4812(6) 0.23389(19) 0.084(3) Uani 1 1 d . . . . .
F1 F 0.9939(6) 0.4789(3) 0.23007(14) 0.118(2) Uani 1 1 d . . . . .
F2 F 0.8769(6) 0.4358(3) 0.25453(12) 0.119(2) Uani 1 1 d . . . . .
F3 F 0.8323(6) 0.4615(3) 0.20856(13) 0.129(2) Uani 1 1 d . . . . .
S2 S 0.1432(4) 0.2809(3) 0.17163(10) 0.1010(11) Uani 0.620(4) 1 d D U P B 1
O5 O 0.0881(9) 0.2765(6) 0.1428(2) 0.102(2) Uiso 0.620(4) 1 d D U P B 1
O4 O 0.1188(12) 0.2284(7) 0.1924(3) 0.102(2) Uiso 0.620(4) 1 d D U P B 1
O6 O 0.2610(10) 0.2983(8) 0.1742(3) 0.108(2) Uiso 0.620(4) 1 d D U P B 1
C102 C 0.0792(13) 0.3543(7) 0.1886(3) 0.1069(14) Uiso 0.620(4) 1 d D U P B 1
F4 F 0.1355(9) 0.3666(5) 0.2142(2) 0.118(2) Uiso 0.620(4) 1 d D U P B 1
F5 F 0.0775(9) 0.4021(5) 0.1690(2) 0.118(3) Uiso 0.620(4) 1 d D U P B 1
F6 F -0.0282(9) 0.3384(6) 0.1915(3) 0.126(2) Uiso 0.620(4) 1 d D U P B 1
S2' S 0.1883(7) 0.2899(4) 0.19550(17) 0.1041(11) Uani 0.380(4) 1 d D U P B 2
O5' O 0.2430(15) 0.3204(9) 0.2218(3) 0.110(3) Uiso 0.380(4) 1 d D U P B 2
O6' O 0.2337(18) 0.2976(13) 0.1668(4) 0.106(2) Uiso 0.380(4) 1 d D U P B 2
O4' O 0.1430(19) 0.2306(10) 0.2000(5) 0.105(2) Uiso 0.380(4) 1 d D U P B 2
C12' C 0.0603(16) 0.3491(10) 0.1863(4) 0.1078(14) Uiso 0.380(4) 1 d D U P B 2
F4' F -0.0030(13) 0.3323(8) 0.1624(3) 0.119(3) Uiso 0.380(4) 1 d D U P B 2
F6' F 0.0089(13) 0.3471(8) 0.2112(4) 0.114(3) Uiso 0.380(4) 1 d D U P B 2
F5' F 0.0964(14) 0.4082(8) 0.1850(4) 0.116(3) Uiso 0.380(4) 1 d D U P B 2
S3 S 0.5230(8) 0.8208(5) 0.0054(2) 0.163(3) Uani 0.623(7) 1 d D U P C 1
O8 O 0.4942(13) 0.8542(8) 0.0302(3) 0.156(4) Uiso 0.623(7) 1 d D U P C 1
O7 O 0.5628(15) 0.8700(9) -0.0168(4) 0.172(4) Uiso 0.623(7) 1 d D U P C 1
O9 O 0.4468(14) 0.7792(8) -0.0106(4) 0.168(4) Uiso 0.623(7) 1 d D U P C 1
C103 C 0.6599(15) 0.7761(9) 0.0181(4) 0.167(3) Uiso 0.623(7) 1 d D U P C 1
F7 F 0.6148(14) 0.7307(8) 0.0356(3) 0.197(5) Uiso 0.623(7) 1 d D U P C 1
F9 F 0.6930(11) 0.7470(7) -0.0050(3) 0.160(4) Uiso 0.623(7) 1 d D U P C 1
F8 F 0.7292(12) 0.8147(8) 0.0335(3) 0.183(5) Uiso 0.623(7) 1 d D U P C 1
S3' S 0.5374(7) 0.7977(4) 0.01277(15) 0.084(2) Uani 0.377(7) 1 d D U P C 2
O9' O 0.4164(12) 0.7903(9) 0.0111(4) 0.095(4) Uiso 0.377(7) 1 d D U P C 2
F8' F 0.5530(14) 0.6757(8) 0.0237(3) 0.118(5) Uiso 0.377(7) 1 d D U P C 2
F7' F 0.6095(15) 0.6980(9) -0.0176(3) 0.135(5) Uiso 0.377(7) 1 d D U P C 2
O8' O 0.5868(14) 0.8142(9) 0.0425(3) 0.096(4) Uiso 0.377(7) 1 d D U P C 2
C13' C 0.6090(16) 0.7154(9) 0.0086(4) 0.096(3) Uiso 0.377(7) 1 d D U P C 2
F9' F 0.7215(14) 0.7180(10) 0.0193(4) 0.143(5) Uiso 0.377(7) 1 d D U P C 2
O7' O 0.5896(16) 0.8416(9) -0.0067(4) 0.100(4) Uiso 0.377(7) 1 d D U P C 2
S4 S 0.4732(8) 0.3652(5) 0.39705(19) 0.1842(19) Uani 0.674(5) 1 d D U P D 1
O12 O 0.5541(14) 0.3755(9) 0.3800(4) 0.184(3) Uiso 0.674(5) 1 d D U P D 1
O11 O 0.4432(15) 0.4114(8) 0.4200(4) 0.183(3) Uiso 0.674(5) 1 d D U P D 1
O10 O 0.4486(15) 0.2972(8) 0.4060(4) 0.195(3) Uiso 0.674(5) 1 d D U P D 1
F11 F 0.3623(13) 0.4416(7) 0.3526(3) 0.191(4) Uiso 0.674(5) 1 d D U P D 1
F10 F 0.3276(12) 0.3347(7) 0.3461(3) 0.188(4) Uiso 0.674(5) 1 d D U P D 1
C104 C 0.3421(16) 0.3839(10) 0.3650(4) 0.191(2) Uiso 0.674(5) 1 d D U P D 1
F12 F 0.2553(13) 0.3872(8) 0.3821(3) 0.201(3) Uiso 0.674(5) 1 d D U P D 1
S4' S 0.4146(12) 0.3710(7) 0.3845(3) 0.1819(18) Uani 0.326(5) 1 d D U P D 2
F12' F 0.629(2) 0.3810(15) 0.4156(6) 0.197(3) Uiso 0.326(5) 1 d D U P D 2
O10' O 0.317(2) 0.3444(17) 0.3951(7) 0.191(4) Uiso 0.326(5) 1 d D U P D 2
C14' C 0.526(2) 0.3777(15) 0.4231(6) 0.216(6) Uiso 0.326(5) 1 d D U P D 2
O11' O 0.400(3) 0.4355(13) 0.3732(8) 0.198(4) Uiso 0.326(5) 1 d D U P D 2
F10' F 0.523(3) 0.4223(15) 0.4426(7) 0.228(8) Uiso 0.326(5) 1 d D U P D 2
F11' F 0.528(3) 0.3191(14) 0.4361(6) 0.220(8) Uiso 0.326(5) 1 d D U P D 2
O12' O 0.487(3) 0.3342(16) 0.3694(7) 0.190(4) Uiso 0.326(5) 1 d D U P D 2
N1S N 0.3535(12) 0.1024(7) 0.1775(3) 0.168(5) Uiso 1 1 d . U . . .
C1S C 0.3742(14) 0.1412(9) 0.1969(4) 0.156(5) Uiso 1 1 d . U . . .
C2S C 0.3946(13) 0.1789(9) 0.2240(3) 0.167(6) Uiso 1 1 d . U . . .
H2S1 H 0.3733 0.1537 0.2407 0.251 Uiso 1 1 calc R U . . .
H2S2 H 0.3501 0.2186 0.2219 0.251 Uiso 1 1 calc R U . . .
H2S3 H 0.4740 0.1899 0.2276 0.251 Uiso 1 1 calc R U . . .
N2S N 0.2589(13) 0.5549(7) 0.2490(3) 0.171(5) Uiso 1 1 d . U . . .
C3S C 0.3255(16) 0.5510(9) 0.2671(4) 0.157(5) Uiso 1 1 d . U . . .
C4S C 0.4215(16) 0.5641(10) 0.2878(4) 0.202(7) Uiso 1 1 d . U . . .
H4S1 H 0.4226 0.6099 0.2931 0.303 Uiso 1 1 calc R U . . .
H4S2 H 0.4891 0.5535 0.2787 0.303 Uiso 1 1 calc R U . . .
H4S3 H 0.4189 0.5378 0.3057 0.303 Uiso 1 1 calc R U . . .

loop_
_atom_site_aniso_label
_atom_site_aniso_U_11
_atom_site_aniso_U_22
_atom_site_aniso_U_33
_atom_site_aniso_U_23
_atom_site_aniso_U_13
_atom_site_aniso_U_12
Fe1 0.1347(13) 0.0460(9) 0.0851(8) 0.0158(6) 0.0570(8) 0.0364(8)
Fe2 0.0539(7) 0.0343(7) 0.0617(6) -0.0041(5) 0.0178(5) 0.0043(6)
N2 0.095(6) 0.049(5) 0.069(4) 0.017(3) 0.032(4) 0.029(4)
N3 0.149(7) 0.041(4) 0.093(4) 0.006(3) 0.071(4) 0.032(5)
N4 0.094(5) 0.047(4) 0.064(3) 0.005(3) 0.038(3) 0.021(4)
N6 0.117(6) 0.046(5) 0.070(3) 0.002(3) 0.051(4) 0.021(4)
N7 0.065(4) 0.040(4) 0.056(3) -0.003(3) 0.031(3) 0.006(3)
N13 0.106(5) 0.049(4) 0.054(3) 0.012(3) 0.031(3) 0.021(4)
N8 0.054(4) 0.033(4) 0.074(4) -0.017(3) 0.021(3) 0.002(3)
N14 0.052(4) 0.047(4) 0.068(3) -0.004(3) 0.028(3) 0.004(3)
N15 0.069(5) 0.044(4) 0.087(4) -0.024(3) 0.019(3) -0.002(3)
N9 0.059(4) 0.024(4) 0.055(3) 0.006(2) 0.016(3) 0.001(3)
N16 0.075(5) 0.058(5) 0.058(3) -0.003(3) 0.009(3) -0.004(4)
N10 0.054(4) 0.041(4) 0.055(3) -0.001(3) 0.019(3) 0.001(3)
N11 0.039(4) 0.041(4) 0.061(3) -0.014(3) 0.010(3) -0.006(3)
N17 0.070(5) 0.091(6) 0.107(5) 0.028(5) 0.040(4) 0.011(5)
N12 0.055(4) 0.037(4) 0.060(3) -0.001(3) 0.009(3) -0.005(3)
N18 0.094(6) 0.077(6) 0.100(5) -0.027(4) 0.027(4) -0.028(5)
O13 0.104(5) 0.059(5) 0.077(3) 0.003(3) 0.019(3) 0.017(4)
O15 0.163(7) 0.095(6) 0.091(4) -0.004(4) 0.037(4) -0.045(5)
O14 0.104(6) 0.074(6) 0.167(7) -0.018(4) 0.036(5) -0.024(5)
C7 0.092(6) 0.037(5) 0.066(4) 0.012(3) 0.030(4) 0.027(5)
C8 0.104(7) 0.038(5) 0.056(4) 0.009(3) 0.015(4) 0.024(5)
C9 0.106(7) 0.047(5) 0.049(4) 0.010(3) 0.026(4) 0.014(5)
C10 0.107(7) 0.044(5) 0.045(3) 0.011(3) 0.022(4) 0.026(5)
C11 0.133(8) 0.033(5) 0.082(5) 0.021(4) 0.063(5) 0.028(5)
C12 0.129(8) 0.050(5) 0.087(5) 0.016(4) 0.062(5) 0.031(6)
C13 0.080(5) 0.043(5) 0.048(3) 0.008(3) 0.029(3) 0.015(4)
C14 0.107(7) 0.045(5) 0.066(4) -0.007(4) 0.012(4) 0.013(5)
C15 0.092(7) 0.045(5) 0.073(4) -0.012(4) 0.005(4) 0.016(5)
C16 0.065(5) 0.039(4) 0.045(3) 0.002(3) 0.021(3) 0.002(4)
C17 0.073(5) 0.042(5) 0.058(4) -0.002(3) 0.023(3) 0.007(4)
C18 0.073(6) 0.048(5) 0.057(4) 0.001(3) 0.015(3) -0.003(4)
C19 0.075(5) 0.047(5) 0.078(5) -0.001(4) 0.035(4) 0.000(4)
C20 0.059(5) 0.055(6) 0.077(4) -0.012(4) 0.026(4) 0.000(4)
C21 0.063(5) 0.073(7) 0.103(6) -0.009(4) 0.039(5) 0.004(5)
C22 0.050(5) 0.078(7) 0.106(6) -0.013(5) 0.024(4) 0.005(5)
C23 0.062(5) 0.058(6) 0.088(5) -0.012(4) 0.016(4) 0.012(5)
C24 0.069(6) 0.041(6) 0.089(5) -0.011(4) 0.024(4) -0.002(5)
C25 0.095(6) 0.030(5) 0.056(3) 0.009(3) 0.019(3) -0.002(5)
C26 0.082(5) 0.041(5) 0.064(4) -0.005(4) 0.024(4) 0.006(5)
C27 0.070(5) 0.049(6) 0.075(4) 0.001(4) 0.007(4) -0.003(5)
C28 0.073(5) 0.030(5) 0.061(3) -0.006(3) 0.013(3) -0.009(4)
C29 0.072(5) 0.043(5) 0.057(3) 0.002(3) 0.017(3) -0.009(5)
C30 0.076(5) 0.046(5) 0.056(3) 0.010(3) 0.015(3) -0.008(5)
C31 0.073(6) 0.067(7) 0.066(4) -0.008(4) 0.000(4) 0.003(5)
C32 0.135(9) 0.145(11) 0.056(4) -0.010(5) -0.003(5) 0.053(8)
C33 0.154(9) 0.049(6) 0.113(6) 0.006(5) 0.072(6) 0.017(7)
C34 0.156(10) 0.064(7) 0.124(7) -0.007(5) 0.071(7) 0.015(6)
C35 0.146(9) 0.069(6) 0.112(6) -0.022(5) 0.066(6) -0.009(7)
C36 0.136(9) 0.058(6) 0.098(5) -0.011(4) 0.051(5) 0.014(6)
C37 0.132(8) 0.041(5) 0.091(5) -0.001(3) 0.063(5) 0.014(5)
C38 0.102(7) 0.045(5) 0.076(4) 0.005(3) 0.044(5) 0.017(5)
C39 0.077(5) 0.039(4) 0.068(4) 0.007(3) 0.035(4) 0.015(4)
C40 0.065(5) 0.051(5) 0.078(5) 0.025(4) 0.034(4) 0.026(4)
C41 0.047(4) 0.064(5) 0.064(4) 0.006(4) 0.024(3) 0.006(4)
C42 0.067(5) 0.037(4) 0.052(3) 0.000(3) 0.027(3) 0.011(4)
C43 0.056(5) 0.031(4) 0.084(5) 0.007(4) 0.035(4) 0.012(4)
C44 0.060(5) 0.043(5) 0.088(5) -0.001(4) 0.024(4) 0.012(4)
C45 0.046(4) 0.033(4) 0.054(3) -0.005(3) 0.015(3) 0.001(4)
C46 0.061(5) 0.043(5) 0.044(3) 0.002(3) 0.015(3) -0.002(4)
C47 0.061(5) 0.037(5) 0.049(3) 0.005(3) 0.013(3) 0.008(4)
C48 0.044(4) 0.040(5) 0.046(3) -0.007(3) 0.015(3) 0.001(4)
C49 0.072(5) 0.043(5) 0.050(3) 0.014(3) 0.024(4) 0.009(4)
C50 0.063(5) 0.042(5) 0.062(4) 0.022(3) 0.025(4) 0.022(4)
C51 0.059(5) 0.035(5) 0.053(3) 0.013(3) 0.018(3) 0.009(4)
C52 0.075(5) 0.021(4) 0.058(4) 0.007(3) 0.019(3) 0.009(4)
C53 0.072(5) 0.050(6) 0.063(4) -0.010(3) 0.015(3) 0.001(4)
C54 0.079(5) 0.049(6) 0.073(4) -0.021(4) 0.022(4) -0.008(5)
C55 0.068(5) 0.055(6) 0.093(5) -0.027(4) 0.032(4) -0.007(5)
C56 0.060(5) 0.044(6) 0.096(5) -0.017(4) 0.025(4) 0.002(4)
C57 0.044(5) 0.060(5) 0.062(4) -0.002(4) 0.022(3) 0.005(4)
C58 0.073(5) 0.046(5) 0.056(4) 0.006(3) 0.018(4) 0.006(4)
C59 0.074(6) 0.055(6) 0.083(5) 0.009(4) 0.036(4) 0.016(5)
C60 0.047(5) 0.060(6) 0.086(5) 0.015(4) 0.026(4) 0.008(4)
C61 0.065(6) 0.060(6) 0.084(5) -0.001(4) 0.018(4) -0.009(5)
C62 0.057(5) 0.067(6) 0.058(4) -0.005(4) 0.019(4) -0.007(4)
C63 0.062(6) 0.105(8) 0.077(5) 0.027(5) 0.007(4) -0.019(6)
C64 0.084(7) 0.177(12) 0.088(6) 0.038(7) 0.021(5) -0.028(7)
C71 0.096(6) 0.028(5) 0.070(4) 0.001(3) 0.043(4) 0.006(4)
C72 0.091(6) 0.051(6) 0.080(4) -0.012(4) 0.042(4) 0.017(5)
C73 0.099(6) 0.044(6) 0.068(4) -0.005(3) 0.034(4) 0.007(5)
C74 0.068(5) 0.036(5) 0.090(4) -0.020(4) 0.033(4) -0.001(4)
C75 0.091(7) 0.061(7) 0.087(5) -0.030(4) 0.032(4) 0.013(5)
C76 0.096(7) 0.062(7) 0.081(5) -0.018(4) 0.030(4) 0.020(5)
C77 0.049(5) 0.034(4) 0.087(5) -0.011(4) 0.019(4) -0.001(4)
C78 0.046(5) 0.050(5) 0.098(5) -0.018(4) 0.029(4) -0.011(4)
C79 0.054(5) 0.040(5) 0.085(5) -0.021(4) 0.025(4) 0.004(4)
C80 0.048(5) 0.038(4) 0.072(4) -0.007(3) 0.017(4) -0.003(4)
C81 0.051(5) 0.051(6) 0.140(7) -0.027(5) 0.026(5) -0.011(4)
C82 0.052(5) 0.056(6) 0.147(7) -0.045(6) 0.030(5) 0.000(5)
C83 0.055(5) 0.050(5) 0.061(4) -0.007(3) 0.008(4) 0.000(4)
C84 0.053(5) 0.047(5) 0.063(4) 0.001(3) -0.006(3) 0.011(4)
C85 0.106(7) 0.058(5) 0.064(4) 0.010(4) -0.007(5) 0.002(6)
C86 0.114(8) 0.041(5) 0.078(4) 0.016(4) 0.005(5) 0.012(6)
C87 0.098(7) 0.037(5) 0.084(5) 0.005(4) 0.001(5) -0.011(5)
C88 0.077(6) 0.030(5) 0.068(4) -0.004(3) 0.004(4) 0.000(5)
C89 0.068(5) 0.046(6) 0.084(5) -0.023(4) 0.026(4) -0.008(4)
C90 0.088(6) 0.069(6) 0.077(5) -0.020(4) 0.030(4) -0.017(5)
C91 0.086(6) 0.070(6) 0.090(5) -0.027(4) 0.034(4) -0.031(5)
C92 0.059(5) 0.064(6) 0.091(5) -0.024(4) 0.029(4) -0.008(4)
C93 0.079(7) 0.056(6) 0.112(6) -0.009(5) 0.013(4) 0.004(5)
C94 0.071(6) 0.046(6) 0.120(6) -0.023(4) 0.007(4) 0.001(5)
C95 0.082(7) 0.080(8) 0.122(7) -0.041(5) 0.038(5) -0.018(6)
C96 0.097(9) 0.170(13) 0.135(8) -0.063(8) 0.016(6) -0.030(8)
S1 0.104(2) 0.074(2) 0.0868(16) -0.0011(13) 0.0187(15) -0.0037(17)
O2 0.111(5) 0.077(5) 0.102(4) 0.021(4) 0.025(4) -0.005(4)
O3 0.090(5) 0.087(6) 0.131(5) -0.010(4) 0.046(4) -0.014(4)
O1 0.137(6) 0.091(6) 0.088(4) -0.004(4) 0.018(4) -0.013(5)
C101 0.077(7) 0.115(10) 0.063(5) 0.012(6) 0.018(5) 0.015(6)
F1 0.125(5) 0.102(5) 0.134(5) 0.013(4) 0.039(4) 0.022(4)
F2 0.177(6) 0.091(5) 0.095(4) 0.010(3) 0.033(4) 0.020(4)
F3 0.184(7) 0.112(6) 0.090(4) -0.030(4) 0.013(4) 0.006(5)
S2 0.1017(16) 0.1064(17) 0.0984(15) 0.0093(13) 0.0259(13) 0.0032(14)
S2' 0.1069(16) 0.1093(17) 0.1044(16) 0.0268(14) 0.0467(14) 0.0220(14)
S3 0.167(3) 0.167(3) 0.158(3) -0.014(2) 0.029(2) 0.002(2)
S3' 0.091(3) 0.089(3) 0.074(3) -0.007(2) 0.021(2) 0.007(2)
S4 0.193(3) 0.183(3) 0.188(3) 0.027(2) 0.067(2) 0.031(2)
S4' 0.193(2) 0.188(2) 0.192(2) 0.1103(16) 0.1384(17) 0.1419(17)

loop_
_atom_type_symbol
_atom_type_description
_atom_type_scat_dispersion_real
_atom_type_scat_dispersion_imag
_atom_type_scat_source
C C 0.0033 0.0016 'International Tables Vol C Tables 4.2.6.8 and 6.1.1.4'
H H 0.0000 0.0000 'International Tables Vol C Tables 4.2.6.8 and 6.1.1.4'
N N 0.0061 0.0033 'International Tables Vol C Tables 4.2.6.8 and 6.1.1.4'
O O 0.0106 0.0060 'International Tables Vol C Tables 4.2.6.8 and 6.1.1.4'
F F 0.0171 0.0103 'International Tables Vol C Tables 4.2.6.8 and 6.1.1.4'
S S 0.1246 0.1234 'International Tables Vol C Tables 4.2.6.8 and 6.1.1.4'
Fe Fe 0.3463 0.8444 'International Tables Vol C Tables 4.2.6.8 and 6.1.1.4'

loop_
_geom_angle_atom_site_label_1
_geom_angle_atom_site_label_2
_geom_angle_atom_site_label_3
_geom_angle
N1 Fe1 N2 88.1(5)
N1 Fe1 N4 92.7(5)
N2 Fe1 N4 98.6(3)
N1 Fe1 N3 88.0(5)
N2 Fe1 N3 176.0(3)
N4 Fe1 N3 80.6(3)
N2 Fe1 N5' 93.7(5)
N4 Fe1 N5' 164.3(6)
N3 Fe1 N5' 87.8(5)
N1 Fe1 N6 172.5(5)
N2 Fe1 N6 93.8(3)
N4 Fe1 N6 94.2(3)
N3 Fe1 N6 90.2(3)
N5' Fe1 N6 75.2(4)
N1 Fe1 N5 84.8(6)
N2 Fe1 N5 78.9(5)
N4 Fe1 N5 176.5(6)
N3 Fe1 N5 101.6(5)
N6 Fe1 N5 88.5(4)
N2 Fe1 N1' 75.2(4)
N4 Fe1 N1' 93.4(5)
N3 Fe1 N1' 100.9(4)
N5' Fe1 N1' 99.1(6)
N6 Fe1 N1' 167.4(4)
N12 Fe2 N11 82.0(3)
N12 Fe2 N7 174.4(3)
N11 Fe2 N7 96.6(2)
N12 Fe2 N10 93.3(2)
N11 Fe2 N10 173.9(2)
N7 Fe2 N10 88.4(2)
N12 Fe2 N9 90.5(2)
N11 Fe2 N9 95.0(2)
N7 Fe2 N9 95.0(2)
N10 Fe2 N9 81.2(2)
N12 Fe2 N8 93.9(3)
N11 Fe2 N8 91.0(2)
N7 Fe2 N8 80.7(3)
N10 Fe2 N8 93.1(2)
N9 Fe2 N8 173.0(2)
C1 N2 C7 120.3(11)
C1' N2 C7 111.9(10)
C1 N2 Fe1 109.5(9)
C1' N2 Fe1 117.7(9)
C7 N2 Fe1 129.9(6)
C33 N3 C37 118.8(9)
C33 N3 Fe1 127.1(7)
C37 N3 Fe1 114.2(7)
C38 N4 C39 117.4(7)
C38 N4 Fe1 114.5(6)
C39 N4 Fe1 128.1(5)
C70 N6 C71 124.1(9)
C70' N6 C71 105.4(10)
C70 N6 Fe1 105.4(9)
C70' N6 Fe1 125.2(10)
C71 N6 Fe1 129.3(5)
C19 N7 C16 115.8(6)
C19 N7 Fe2 114.7(6)
C16 N7 Fe2 129.5(4)
C13 N13 C10 121.1(5)
C13 N13 C25 120.2(6)
C10 N13 C25 118.7(6)
C20 N8 C24 117.2(7)
C20 N8 Fe2 114.7(6)
C24 N8 Fe2 128.0(5)
C57 N14 C42 121.9(6)
C57 N14 C45 121.2(6)
C42 N14 C45 116.9(5)
C89 N15 C74 119.3(7)
C89 N15 C77 122.1(8)
C74 N15 C77 118.4(7)
C51 N9 C48 115.7(6)
C51 N9 Fe2 114.3(5)
C48 N9 Fe2 130.0(5)
C31 N16 C28 127.8(7)
C31 N16 H16 116.1
C28 N16 H16 116.1
C56 N10 C52 115.1(6)
C56 N10 Fe2 131.0(6)
C52 N10 Fe2 114.0(4)
C83 N11 C80 116.0(6)
C83 N11 Fe2 113.6(5)
C80 N11 Fe2 130.3(5)
C63 N17 C60 127.3(8)
C63 N17 H17A 116.3
C60 N17 H17A 116.3
C88 N12 C84 116.5(6)
C88 N12 Fe2 129.5(5)
C84 N12 Fe2 114.0(5)
C95 N18 C92 128.8(10)
C95 N18 H18A 115.6
C92 N18 H18A 115.6
C6 N1 C2 117.2(4)
C6 N1 Fe1 109.0(6)
C2 N1 Fe1 133.8(6)
N1 C2 C3 123.3(4)
N1 C2 H2 118.3
C3 C2 H2 118.3
C4 C3 C2 118.5(4)
C4 C3 H3 120.8
C2 C3 H3 120.8
C3 C4 C5 119.4(4)
C3 C4 H4 120.3
C5 C4 H4 120.3
C4 C5 C6 118.7(4)
C4 C5 H5 120.7
C6 C5 H5 120.7
N1 C6 C5 122.4(4)
N1 C6 C1 117.4(9)
C5 C6 C1 120.2(9)
N2 C1 C6 115.3(14)
N2 C1 H1 122.4
C6 C1 H1 122.4
C6' N1' C2' 117.3(4)
C6' N1' Fe1 118.9(6)
C2' N1' Fe1 123.2(7)
N1' C2' C3' 123.6(4)
N1' C2' H2' 118.2
C3' C2' H2' 118.2
C4' C3' C2' 118.4(4)
C4' C3' H3' 120.8
C2' C3' H3' 120.8
C3' C4' C5' 119.4(4)
C3' C4' H4' 120.3
C5' C4' H4' 120.3
C4' C5' C6' 118.8(4)
C4' C5' H5' 120.6
C6' C5' H5' 120.6
N1' C6' C5' 122.5(4)
N1' C6' C1' 104.1(11)
C5' C6' C1' 133.0(11)
N2 C1' C6' 122.7(15)
N2 C1' H1' 118.6
C6' C1' H1' 118.6
C12 C7 C8 118.9(7)
C12 C7 N2 121.0(6)
C8 C7 N2 120.1(7)
C7 C8 C9 118.4(7)
C7 C8 H8 120.8
C9 C8 H8 120.8
C10 C9 C8 122.8(6)
C10 C9 H9 118.6
C8 C9 H9 118.6
C9 C10 C11 116.9(7)
C9 C10 N13 123.8(6)
C11 C10 N13 119.3(7)
C12 C11 C10 121.3(8)
C12 C11 H11 119.3
C10 C11 H11 119.3
C11 C12 C7 121.6(7)
C11 C12 H12 119.2
C7 C12 H12 119.2
N13 C13 C14 120.0(7)
N13 C13 C18 122.6(8)
C14 C13 C18 117.5(8)
C15 C14 C13 121.7(8)
C15 C14 H14 119.2
C13 C14 H14 119.2
C14 C15 C16 119.2(8)
C14 C15 H15 120.4
C16 C15 H15 120.4
C17 C16 C15 119.3(8)
C17 C16 N7 121.6(7)
C15 C16 N7 118.8(7)
C16 C17 C18 122.0(7)
C16 C17 H17 119.0
C18 C17 H17 119.0
C17 C18 C13 120.0(8)
C17 C18 H18 120.0
C13 C18 H18 120.0
N7 C19 C20 117.0(7)
N7 C19 H19 121.5
C20 C19 H19 121.5
N8 C20 C21 122.3(9)
N8 C20 C19 112.6(7)
C21 C20 C19 125.1(8)
C22 C21 C20 118.7(9)
C22 C21 H21 120.6
C20 C21 H21 120.6
C23 C22 C21 118.6(8)
C23 C22 H22 120.7
C21 C22 H22 120.7
C22 C23 C24 120.5(9)
C22 C23 H23 119.7
C24 C23 H23 119.7
N8 C24 C23 122.6(8)
N8 C24 H24 118.7
C23 C24 H24 118.7
C26 C25 C30 119.6(6)
C26 C25 N13 120.3(7)
C30 C25 N13 120.1(8)
C25 C26 C27 121.2(7)
C25 C26 H26 119.4
C27 C26 H26 119.4
C26 C27 C28 120.0(8)
C26 C27 H27 120.0
C28 C27 H27 120.0
N16 C28 C27 123.2(8)
N16 C28 C29 118.3(6)
C27 C28 C29 118.4(6)
C30 C29 C28 120.5(7)
C30 C29 H29 119.7
C28 C29 H29 119.7
C29 C30 C25 120.3(8)
C29 C30 H30 119.8
C25 C30 H30 119.8
O13 C31 N16 121.6(7)
O13 C31 C32 121.6(9)
N16 C31 C32 116.9(8)
C31 C32 H32A 109.5
C31 C32 H32B 109.5
H32A C32 H32B 109.5
C31 C32 H32C 109.5
H32A C32 H32C 109.5
H32B C32 H32C 109.5
N3 C33 C34 121.6(10)
N3 C33 H33 119.2
C34 C33 H33 119.2
C35 C34 C33 119.2(11)
C35 C34 H34 120.4
C33 C34 H34 120.4
C34 C35 C36 118.7(11)
C34 C35 H35 120.6
C36 C35 H35 120.6
C37 C36 C35 119.5(10)
C37 C36 H36 120.3
C35 C36 H36 120.3
N3 C37 C36 122.2(9)
N3 C37 C38 112.7(9)
C36 C37 C38 125.1(9)
N4 C38 C37 118.0(8)
N4 C38 H38 121.0
C37 C38 H38 121.0
C40 C39 C44 119.6(8)
C40 C39 N4 119.0(8)
C44 C39 N4 121.4(8)
C39 C40 C41 119.4(8)
C39 C40 H40 120.3
C41 C40 H40 120.3
C42 C41 C40 120.1(8)
C42 C41 H41 120.0
C40 C41 H41 120.0
C41 C42 C43 119.3(8)
C41 C42 N14 120.9(8)
C43 C42 N14 119.8(7)
C44 C43 C42 120.5(8)
C44 C43 H43 119.7
C42 C43 H43 119.7
C43 C44 C39 121.2(9)
C43 C44 H44 119.4
C39 C44 H44 119.4
C50 C45 C46 120.0(6)
C50 C45 N14 119.7(7)
C46 C45 N14 120.3(5)
C45 C46 C47 120.2(5)
C45 C46 H46 119.9
C47 C46 H46 119.9
C48 C47 C46 118.0(7)
C48 C47 H47 121.0
C46 C47 H47 121.0
C49 C48 C47 120.7(6)
C49 C48 N9 121.1(5)
C47 C48 N9 118.3(6)
C48 C49 C50 119.6(6)
C48 C49 H49 120.2
C50 C49 H49 120.2
C45 C50 C49 121.5(7)
C45 C50 H50 119.3
C49 C50 H50 119.3
N9 C51 C52 117.4(7)
N9 C51 H51 121.3
C52 C51 H51 121.3
N10 C52 C53 124.1(6)
N10 C52 C51 113.2(6)
C53 C52 C51 122.7(8)
C54 C53 C52 116.1(8)
C54 C53 H53 121.9
C52 C53 H53 121.9
C55 C54 C53 120.0(7)
C55 C54 H54 120.0
C53 C54 H54 120.0
C54 C55 C56 119.6(7)
C54 C55 H55 120.2
C56 C55 H55 120.2
N10 C56 C55 125.1(8)
N10 C56 H56 117.5
C55 C56 H56 117.5
C62 C57 C58 118.9(6)
C62 C57 N14 122.1(6)
C58 C57 N14 118.9(7)
C59 C58 C57 119.8(8)
C59 C58 H58 120.1
C57 C58 H58 120.1
C60 C59 C58 121.2(7)
C60 C59 H59 119.4
C58 C59 H59 119.4
C59 C60 C61 118.9(7)
C59 C60 N17 116.6(7)
C61 C60 N17 124.5(9)
C60 C61 C62 120.0(8)
C60 C61 H61 120.0
C62 C61 H61 120.0
C57 C62 C61 121.2(7)
C57 C62 H62 119.4
C61 C62 H62 119.4
O15 C63 N17 122.8(8)
O15 C63 C64 119.8(11)
N17 C63 C64 117.4(11)
C63 C64 H64A 109.5
C63 C64 H64B 109.5
H64A C64 H64B 109.5
C63 C64 H64C 109.5
H64A C64 H64C 109.5
H64B C64 H64C 109.5
C69 N5 C65 117.5(4)
C69 N5 Fe1 107.5(7)
C65 N5 Fe1 133.2(6)
N5 C65 C66 122.9(4)
N5 C65 H65 118.5
C66 C65 H65 118.5
C67 C66 C65 117.7(4)
C67 C66 H66 121.1
C65 C66 H66 121.1
C66 C67 C68 119.6(4)
C66 C67 H67 120.2
C68 C67 H67 120.2
C67 C68 C69 118.5(4)
C67 C68 H68 120.7
C69 C68 H68 120.7
N5 C69 C68 122.0(4)
N5 C69 C70 115.4(8)
C68 C69 C70 122.1(8)
N6 C70 C69 121.6(11)
N6 C70 H70 119.2
C69 C70 H70 119.2
C69' N5' C65' 117.6(4)
C69' N5' Fe1 119.1(7)
C65' N5' Fe1 123.3(7)
N5' C65' C66' 123.2(4)
N5' C65' H65' 118.4
C66' C65' H65' 118.4
C67' C66' C65' 117.9(4)
C67' C66' H66' 121.1
C65' C66' H66' 121.1
C66' C67' C68' 119.8(4)
C66' C67' H67' 120.1
C68' C67' H67' 120.1
C67' C68' C69' 118.8(4)
C67' C68' H68' 120.6
C69' C68' H68' 120.6
N5' C69' C68' 122.0(4)
N5' C69' C70' 114.5(9)
C68' C69' C70' 123.5(9)
N6 C70' C69' 105.5(13)
N6 C70' H70' 127.2
C69' C70' H70' 127.2
C72 C71 C76 119.5(9)
C72 C71 N6 120.7(7)
C76 C71 N6 119.8(8)
C71 C72 C73 122.1(7)
C71 C72 H72 118.9
C73 C72 H72 118.9
C74 C73 C72 119.6(8)
C74 C73 H73 120.2
C72 C73 H73 120.2
C73 C74 C75 116.9(9)
C73 C74 N15 122.0(8)
C75 C74 N15 121.0(7)
C76 C75 C74 123.0(7)
C76 C75 H75 118.5
C74 C75 H75 118.5
C75 C76 C71 118.9(9)
C75 C76 H76 120.6
C71 C76 H76 120.6
C78 C77 C82 118.5(8)
C78 C77 N15 121.8(7)
C82 C77 N15 119.5(7)
C77 C78 C79 120.1(7)
C77 C78 H78 120.0
C79 C78 H78 120.0
C80 C79 C78 122.6(7)
C80 C79 H79 118.7
C78 C79 H79 118.7
C79 C80 N11 121.6(6)
C79 C80 C81 116.3(7)
N11 C80 C81 122.1(7)
C82 C81 C80 120.5(8)
C82 C81 H81 119.7
C80 C81 H81 119.7
C77 C82 C81 122.0(8)
C77 C82 H82 119.0
C81 C82 H82 119.0
N11 C83 C84 117.1(6)
N11 C83 H83 121.5
C84 C83 H83 121.5
N12 C84 C85 121.6(8)
N12 C84 C83 113.2(7)
C85 C84 C83 125.2(7)
C84 C85 C86 120.0(8)
C84 C85 H85 120.0
C86 C85 H85 120.0
C87 C86 C85 117.5(8)
C87 C86 H86 121.2
C85 C86 H86 121.2
C86 C87 C88 120.6(8)
C86 C87 H87 119.7
C88 C87 H87 119.7
N12 C88 C87 123.5(7)
N12 C88 H88 118.2
C87 C88 H88 118.2
N15 C89 C90 123.4(9)
N15 C89 C94 120.8(9)
C90 C89 C94 115.7(9)
C91 C90 C89 124.0(10)
C91 C90 H90 118.0
C89 C90 H90 118.0
C90 C91 C92 119.2(9)
C90 C91 H91 120.4
C92 C91 H91 120.4
C93 C92 C91 117.6(9)
C93 C92 N18 119.8(10)
C91 C92 N18 122.6(9)
C94 C93 C92 122.4(10)
C94 C93 H93 118.8
C92 C93 H93 118.8
C93 C94 C89 121.0(10)
C93 C94 H94 119.5
C89 C94 H94 119.5
O14 C95 N18 126.4(12)
O14 C95 C96 122.1(12)
N18 C95 C96 111.5(12)
C95 C96 H96A 109.5
C95 C96 H96B 109.5
H96A C96 H96B 109.5
C95 C96 H96C 109.5
H96A C96 H96C 109.5
H96B C96 H96C 109.5
O3 S1 O1 115.1(4)
O3 S1 O2 115.1(5)
O1 S1 O2 114.9(5)
O3 S1 C101 103.2(5)
O1 S1 C101 103.5(5)
O2 S1 C101 102.6(4)
F3 C101 F2 109.3(9)
F3 C101 F1 104.5(7)
F2 C101 F1 102.1(8)
F3 C101 S1 115.0(7)
F2 C101 S1 112.8(6)
F1 C101 S1 112.1(8)
O5 S2 O6 116.4(7)
O5 S2 O4 115.8(8)
O6 S2 O4 113.1(8)
O5 S2 C102 105.0(7)
O6 S2 C102 102.0(8)
O4 S2 C102 102.0(7)
F4 C102 F5 114.5(14)
F4 C102 F6 111.5(13)
F5 C102 F6 107.7(12)
F4 C102 S2 108.8(11)
F5 C102 S2 107.5(10)
F6 C102 S2 106.4(10)
O4' S2' O5' 115.2(12)
O4' S2' O6' 115.0(15)
O5' S2' O6' 119.9(13)
O4' S2' C12' 105.8(12)
O5' S2' C12' 99.9(10)
O6' S2' C12' 96.2(11)
F4' C12' F5' 112.3(18)
F4' C12' F6' 113.9(18)
F5' C12' F6' 104.8(17)
F4' C12' S2' 112.3(14)
F5' C12' S2' 109.7(14)
F6' C12' S2' 103.3(13)
O9 S3 O8 120.7(12)
O9 S3 O7 107.8(11)
O8 S3 O7 108.7(11)
O9 S3 C103 110.4(10)
O8 S3 C103 106.4(10)
O7 S3 C103 101.1(10)
F8 C103 F9 118.3(17)
F8 C103 F7 112.6(17)
F9 C103 F7 108.8(16)
F8 C103 S3 109.9(14)
F9 C103 S3 108.2(13)
F7 C103 S3 96.8(12)
O8' S3' O9' 111.9(10)
O8' S3' O7' 104.9(11)
O9' S3' O7' 122.2(11)
O8' S3' C13' 99.1(10)
O9' S3' C13' 110.9(10)
O7' S3' C13' 105.2(10)
F7' C13' F8' 112.2(17)
F7' C13' F9' 103.2(16)
F8' C13' F9' 112.8(17)
F7' C13' S3' 113.6(15)
F8' C13' S3' 104.0(13)
F9' C13' S3' 111.3(14)
O12 S4 O11 123.9(13)
O12 S4 O10 119.1(12)
O11 S4 O10 110.0(10)
O12 S4 C104 96.7(10)
O11 S4 C104 98.3(10)
O10 S4 C104 102.0(10)
F10 C104 F11 115.4(17)
F10 C104 F12 110.4(16)
F11 C104 F12 112.0(17)
F10 C104 S4 110.0(13)
F11 C104 S4 107.3(13)
F12 C104 S4 100.6(12)
O12' S4' O10' 123(2)
O12' S4' O11' 112.8(19)
O10' S4' O11' 114.1(19)
O12' S4' C14' 93.9(15)
O10' S4' C14' 102.7(15)
O11' S4' C14' 106.1(18)
F10' C14' F12' 104(2)
F10' C14' F11' 111(2)
F12' C14' F11' 101(2)
F10' C14' S4' 124(2)
F12' C14' S4' 108.5(19)
F11' C14' S4' 106.4(18)
N1S C1S C2S 169.7(18)
C1S C2S H2S1 109.5
C1S C2S H2S2 109.5
H2S1 C2S H2S2 109.5
C1S C2S H2S3 109.5
H2S1 C2S H2S3 109.5
H2S2 C2S H2S3 109.5
N2S C3S C4S 163(2)
C3S C4S H4S1 109.5
C3S C4S H4S2 109.5
H4S1 C4S H4S2 109.5
C3S C4S H4S3 109.5
H4S1 C4S H4S3 109.5
H4S2 C4S H4S3 109.5

loop_
_geom_bond_atom_site_label_1
_geom_bond_atom_site_label_2
_geom_bond_distance
Fe1 N1 1.801(10)
Fe1 N2 1.955(8)
Fe1 N4 1.971(6)
Fe1 N3 1.976(8)
Fe1 N5' 1.979(8)
Fe1 N6 1.989(7)
Fe1 N5 2.003(9)
Fe1 N1' 2.160(12)
Fe2 N12 1.962(6)
Fe2 N11 1.962(5)
Fe2 N7 1.967(6)
Fe2 N10 1.974(6)
Fe2 N9 1.995(6)
Fe2 N8 1.996(6)
N2 C1 1.241(14)
N2 C1' 1.277(15)
N2 C7 1.452(9)
N3 C33 1.349(11)
N3 C37 1.363(11)
N4 C38 1.284(10)
N4 C39 1.454(10)
N6 C70 1.325(12)
N6 C70' 1.330(14)
N6 C71 1.429(10)
N7 C19 1.283(9)
N7 C16 1.432(9)
N13 C13 1.392(9)
N13 C10 1.409(9)
N13 C25 1.445(9)
N8 C20 1.322(10)
N8 C24 1.345(10)
N14 C57 1.415(9)
N14 C42 1.430(9)
N14 C45 1.448(8)
N15 C89 1.372(11)
N15 C74 1.420(11)
N15 C77 1.423(10)
N9 C51 1.273(9)
N9 C48 1.437(8)
N16 C31 1.361(11)
N16 C28 1.389(9)
N16 H16 0.8800
N10 C56 1.342(9)
N10 C52 1.358(10)
N11 C83 1.316(9)
N11 C80 1.401(9)
N17 C63 1.316(13)
N17 C60 1.435(10)
N17 H17A 0.8800
N12 C88 1.333(9)
N12 C84 1.360(9)
N18 C95 1.361(13)
N18 C92 1.411(12)
N18 H18A 0.8800
O13 C31 1.218(9)
O15 C63 1.219(12)
O14 C95 1.205(13)
N1 C6 1.345(4)
N1 C2 1.348(4)
C2 C3 1.380(4)
C2 H2 0.9500
C3 C4 1.372(4)
C3 H3 0.9500
C4 C5 1.384(4)
C4 H4 0.9500
C5 C6 1.389(4)
C5 H5 0.9500
C6 C1 1.464(15)
C1 H1 0.9500
N1' C6' 1.346(4)
N1' C2' 1.346(4)
C2' C3' 1.378(4)
C2' H2' 0.9500
C3' C4' 1.376(4)
C3' H3' 0.9500
C4' C5' 1.383(4)
C4' H4' 0.9500
C5' C6' 1.390(4)
C5' H5' 0.9500
C6' C1' 1.480(14)
C1' H1' 0.9500
C7 C12 1.354(11)
C7 C8 1.382(10)
C8 C9 1.399(10)
C8 H8 0.9500
C9 C10 1.330(10)
C9 H9 0.9500
C10 C11 1.404(9)
C11 C12 1.339(10)
C11 H11 0.9500
C12 H12 0.9500
C13 C14 1.398(12)
C13 C18 1.404(10)
C14 C15 1.396(12)
C14 H14 0.9500
C15 C16 1.399(10)
C15 H15 0.9500
C16 C17 1.353(10)
C17 C18 1.390(11)
C17 H17 0.9500
C18 H18 0.9500
C19 C20 1.474(11)
C19 H19 0.9500
C20 C21 1.381(11)
C21 C22 1.379(13)
C21 H21 0.9500
C22 C23 1.329(12)
C22 H22 0.9500
C23 C24 1.352(11)
C23 H23 0.9500
C24 H24 0.9500
C25 C26 1.372(11)
C25 C30 1.392(10)
C26 C27 1.382(10)
C26 H26 0.9500
C27 C28 1.402(10)
C27 H27 0.9500
C28 C29 1.409(11)
C29 C30 1.374(9)
C29 H29 0.9500
C30 H30 0.9500
C31 C32 1.503(11)
C32 H32A 0.9800
C32 H32B 0.9800
C32 H32C 0.9800
C33 C34 1.415(15)
C33 H33 0.9500
C34 C35 1.376(15)
C34 H34 0.9500
C35 C36 1.409(13)
C35 H35 0.9500
C36 C37 1.371(14)
C36 H36 0.9500
C37 C38 1.423(12)
C38 H38 0.9500
C39 C40 1.372(12)
C39 C44 1.382(11)
C40 C41 1.427(11)
C40 H40 0.9500
C41 C42 1.373(10)
C41 H41 0.9500
C42 C43 1.387(11)
C43 C44 1.368(11)
C43 H43 0.9500
C44 H44 0.9500
C45 C50 1.363(9)
C45 C46 1.374(9)
C46 C47 1.424(9)
C46 H46 0.9500
C47 C48 1.403(9)
C47 H47 0.9500
C48 C49 1.373(9)
C49 C50 1.383(9)
C49 H49 0.9500
C50 H50 0.9500
C51 C52 1.459(9)
C51 H51 0.9500
C52 C53 1.409(11)
C53 C54 1.408(10)
C53 H53 0.9500
C54 C55 1.341(12)
C54 H54 0.9500
C55 C56 1.362(11)
C55 H55 0.9500
C56 H56 0.9500
C57 C62 1.375(11)
C57 C58 1.399(10)
C58 C59 1.390(10)
C58 H58 0.9500
C59 C60 1.384(11)
C59 H59 0.9500
C60 C61 1.390(11)
C61 C62 1.396(10)
C61 H61 0.9500
C62 H62 0.9500
C63 C64 1.509(12)
C64 H64A 0.9800
C64 H64B 0.9800
C64 H64C 0.9800
N5 C69 1.343(4)
N5 C65 1.349(4)
C65 C66 1.384(4)
C65 H65 0.9500
C66 C67 1.374(4)
C66 H66 0.9500
C67 C68 1.384(4)
C67 H67 0.9500
C68 C69 1.392(4)
C68 H68 0.9500
C69 C70 1.495(16)
C70 H70 0.9500
N5' C69' 1.347(4)
N5' C65' 1.347(4)
C65' C66' 1.382(4)
C65' H65' 0.9500
C66' C67' 1.374(4)
C66' H66' 0.9500
C67' C68' 1.384(4)
C67' H67' 0.9500
C68' C69' 1.391(4)
C68' H68' 0.9500
C69' C70' 1.501(18)
C70' H70' 0.9500
C71 C72 1.336(12)
C71 C76 1.388(10)
C72 C73 1.386(12)
C72 H72 0.9500
C73 C74 1.383(10)
C73 H73 0.9500
C74 C75 1.393(12)
C75 C76 1.352(12)
C75 H75 0.9500
C76 H76 0.9500
C77 C78 1.371(10)
C77 C82 1.371(11)
C78 C79 1.396(10)
C78 H78 0.9500
C79 C80 1.392(10)
C79 H79 0.9500
C80 C81 1.401(11)
C81 C82 1.393(12)
C81 H81 0.9500
C82 H82 0.9500
C83 C84 1.438(11)
C83 H83 0.9500
C84 C85 1.385(11)
C85 C86 1.389(12)
C85 H85 0.9500
C86 C87 1.336(11)
C86 H86 0.9500
C87 C88 1.376(11)
C87 H87 0.9500
C88 H88 0.9500
C89 C90 1.374(12)
C89 C94 1.409(13)
C90 C91 1.373(12)
C90 H90 0.9500
C91 C92 1.406(13)
C91 H91 0.9500
C92 C93 1.370(12)
C93 C94 1.368(13)
C93 H93 0.9500
C94 H94 0.9500
C95 C96 1.574(16)
C96 H96A 0.9800
C96 H96B 0.9800
C96 H96C 0.9800
S1 O3 1.407(7)
S1 O1 1.423(7)
S1 O2 1.444(6)
S1 C101 1.777(11)
C101 F3 1.306(11)
C101 F2 1.337(10)
C101 F1 1.357(11)
S2 O5 1.396(10)
S2 O6 1.457(13)
S2 O4 1.490(12)
S2 C102 1.908(15)
C102 F4 1.299(14)
C102 F5 1.329(14)
C102 F6 1.358(14)
S2' O4' 1.368(18)
S2' O5' 1.439(16)
S2' O6' 1.478(18)
S2' C12' 1.978(19)
C12' F4' 1.297(17)
C12' F5' 1.305(17)
C12' F6' 1.349(17)
S3 O9 1.398(15)
S3 O8 1.399(14)
S3 O7 1.547(16)
S3 C103 1.922(18)
C103 F8 1.298(16)
C103 F9 1.312(16)
C103 F7 1.381(16)
S3' O8' 1.449(15)
S3' O9' 1.461(16)
S3' O7' 1.461(17)
S3' C13' 1.932(18)
F8' C13' 1.306(16)
F7' C13' 1.242(16)
C13' F9' 1.388(17)
S4 O12 1.332(14)
S4 O11 1.489(15)
S4 O10 1.506(15)
S4 C104 2.055(19)
F11 C104 1.354(16)
F10 C104 1.328(16)
C104 F12 1.376(16)
S4' O12' 1.40(2)
S4' O10' 1.43(2)
S4' O11' 1.44(2)
S4' C14' 2.08(2)
F12' C14' 1.326(19)
C14' F10' 1.281(18)
C14' F11' 1.348(19)
N1S C1S 1.197(18)
C1S C2S 1.45(2)
C2S H2S1 0.9800
C2S H2S2 0.9800
C2S H2S3 0.9800
N2S C3S 1.083(19)
C3S C4S 1.43(2)
C4S H4S1 0.9800
C4S H4S2 0.9800
C4S H4S3 0.9800

loop_
_geom_hbond_atom_site_label_D
_geom_hbond_atom_site_label_H
_geom_hbond_atom_site_label_A
_geom_hbond_distance_DH
_geom_hbond_distance_HA
_geom_hbond_distance_DA
_geom_hbond_angle_DHA
_geom_hbond_site_symmetry_A
N16 H16 O12 0.88 2.04 2.892(18) 163.8 .
N16 H16 O12' 0.88 1.93 2.77(2) 159.1 .
N18 H18A O15 0.88 2.03 2.900(13) 169.3 3_665

loop_
_geom_torsion_atom_site_label_1
_geom_torsion_atom_site_label_2
_geom_torsion_atom_site_label_3
_geom_torsion_atom_site_label_4
_geom_torsion
N2 Fe1 N1 C6 7.6(12)
N4 Fe1 N1 C6 106.2(12)
N3 Fe1 N1 C6 -173.3(12)
N5' Fe1 N1 C6 -85.9(12)
N5 Fe1 N1 C6 -71.5(12)
N1' Fe1 N1 C6 13(3)
N2 Fe1 N1 C2 -172.0(18)
N4 Fe1 N1 C2 -73.4(18)
N3 Fe1 N1 C2 7.1(17)
N5' Fe1 N1 C2 94.6(18)
N5 Fe1 N1 C2 109.0(18)
N1' Fe1 N1 C2 -167(5)
C6 N1 C2 C3 7(3)
Fe1 N1 C2 C3 -173.5(14)
N1 C2 C3 C4 -4(3)
C2 C3 C4 C5 0(3)
C3 C4 C5 C6 0(3)
C2 N1 C6 C5 -7(3)
Fe1 N1 C6 C5 173.4(16)
C2 N1 C6 C1 171(2)
Fe1 N1 C6 C1 -8(3)
C4 C5 C6 N1 4(3)
C4 C5 C6 C1 -174(2)
C1' N2 C1 C6 164(28)
C7 N2 C1 C6 177.6(18)
Fe1 N2 C1 C6 2(3)
N1 C6 C1 N2 4(4)
C5 C6 C1 N2 -178(2)
C6' N1' C2' C3' -1(3)
Fe1 N1' C2' C3' -172.4(15)
N1' C2' C3' C4' 0(3)
C2' C3' C4' C5' 0(3)
C3' C4' C5' C6' 0(3)
C2' N1' C6' C5' 2(3)
Fe1 N1' C6' C5' 173.3(16)
C2' N1' C6' C1' -172(2)
Fe1 N1' C6' C1' -1(3)
C4' C5' C6' N1' -1(3)
C4' C5' C6' C1' 171(3)
C1 N2 C1' C6' -6(22)
C7 N2 C1' C6' -173(3)
Fe1 N2 C1' C6' 14(5)
N1' C6' C1' N2 -8(4)
C5' C6' C1' N2 179(3)
C1 N2 C7 C12 89(2)
C1' N2 C7 C12 91(2)
Fe1 N2 C7 C12 -96.6(10)
C1 N2 C7 C8 -90(2)
C1' N2 C7 C8 -88(2)
Fe1 N2 C7 C8 83.8(10)
C12 C7 C8 C9 3.3(14)
N2 C7 C8 C9 -177.0(8)
C7 C8 C9 C10 -4.9(14)
C8 C9 C10 C11 3.9(14)
C8 C9 C10 N13 -177.4(8)
C13 N13 C10 C9 -145.9(9)
C25 N13 C10 C9 34.3(13)
C13 N13 C10 C11 32.7(13)
C25 N13 C10 C11 -147.0(9)
C9 C10 C11 C12 -1.6(15)
N13 C10 C11 C12 179.7(9)
C10 C11 C12 C7 0.2(17)
C8 C7 C12 C11 -1.1(16)
N2 C7 C12 C11 179.2(9)
C10 N13 C13 C14 46.5(11)
C25 N13 C13 C14 -133.8(8)
C10 N13 C13 C18 -133.0(8)
C25 N13 C13 C18 46.8(10)
N13 C13 C14 C15 -178.5(7)
C18 C13 C14 C15 1.0(11)
C13 C14 C15 C16 0.0(12)
C14 C15 C16 C17 -3.6(11)
C14 C15 C16 N7 -178.7(7)
C19 N7 C16 C17 -101.3(8)
Fe2 N7 C16 C17 76.1(7)
C19 N7 C16 C15 73.7(8)
Fe2 N7 C16 C15 -108.9(7)
C15 C16 C17 C18 6.4(10)
N7 C16 C17 C18 -178.7(6)
C16 C17 C18 C13 -5.4(10)
N13 C13 C18 C17 -178.9(6)
C14 C13 C18 C17 1.6(10)
C16 N7 C19 C20 -178.0(6)
Fe2 N7 C19 C20 4.2(9)
C24 N8 C20 C21 -3.0(11)
Fe2 N8 C20 C21 174.3(6)
C24 N8 C20 C19 178.9(6)
Fe2 N8 C20 C19 -3.7(8)
N7 C19 C20 N8 -0.2(10)
N7 C19 C20 C21 -178.3(8)
N8 C20 C21 C22 1.9(13)
C19 C20 C21 C22 179.8(8)
C20 C21 C22 C23 -0.2(13)
C21 C22 C23 C24 -0.4(13)
C20 N8 C24 C23 2.4(11)
Fe2 N8 C24 C23 -174.5(6)
C22 C23 C24 N8 -0.8(13)
C13 N13 C25 C26 -135.2(8)
C10 N13 C25 C26 44.6(11)
C13 N13 C25 C30 43.2(11)
C10 N13 C25 C30 -137.0(8)
C30 C25 C26 C27 0.2(12)
N13 C25 C26 C27 178.6(7)
C25 C26 C27 C28 0.1(13)
C31 N16 C28 C27 -34.0(12)
C31 N16 C28 C29 150.6(8)
C26 C27 C28 N16 -175.1(7)
C26 C27 C28 C29 0.3(12)
N16 C28 C29 C30 174.6(7)
C27 C28 C29 C30 -1.0(12)
C28 C29 C30 C25 1.4(12)
C26 C25 C30 C29 -1.0(12)
N13 C25 C30 C29 -179.4(7)
C28 N16 C31 O13 -0.8(14)
C28 N16 C31 C32 179.3(9)
C37 N3 C33 C34 0.0(14)
Fe1 N3 C33 C34 178.0(7)
N3 C33 C34 C35 -0.1(16)
C33 C34 C35 C36 0.5(16)
C34 C35 C36 C37 -0.8(15)
C33 N3 C37 C36 -0.3(14)
Fe1 N3 C37 C36 -178.5(7)
C33 N3 C37 C38 178.9(8)
Fe1 N3 C37 C38 0.7(10)
C35 C36 C37 N3 0.7(15)
C35 C36 C37 C38 -178.4(9)
C39 N4 C38 C37 -179.8(7)
Fe1 N4 C38 C37 0.4(10)
N3 C37 C38 N4 -0.7(12)
C36 C37 C38 N4 178.5(9)
C38 N4 C39 C40 -117.7(8)
Fe1 N4 C39 C40 62.1(8)
C38 N4 C39 C44 62.0(9)
Fe1 N4 C39 C44 -118.2(7)
C44 C39 C40 C41 0.1(9)
N4 C39 C40 C41 179.9(5)
C39 C40 C41 C42 0.9(9)
C40 C41 C42 C43 -2.0(9)
C40 C41 C42 N14 180.0(5)
C57 N14 C42 C41 52.6(9)
C45 N14 C42 C41 -128.6(6)
C57 N14 C42 C43 -125.4(7)
C45 N14 C42 C43 53.4(8)
C41 C42 C43 C44 2.1(9)
N14 C42 C43 C44 -179.8(6)
C42 C43 C44 C39 -1.2(10)
C40 C39 C44 C43 0.0(10)
N4 C39 C44 C43 -179.7(6)
C57 N14 C45 C50 -135.8(8)
C42 N14 C45 C50 45.5(10)
C57 N14 C45 C46 44.9(10)
C42 N14 C45 C46 -133.9(7)
C50 C45 C46 C47 1.1(11)
N14 C45 C46 C47 -179.6(7)
C45 C46 C47 C48 -1.8(11)
C46 C47 C48 C49 0.5(11)
C46 C47 C48 N9 -179.8(6)
C51 N9 C48 C49 66.9(9)
Fe2 N9 C48 C49 -110.0(7)
C51 N9 C48 C47 -112.7(7)
Fe2 N9 C48 C47 70.4(8)
C47 C48 C49 C50 1.5(12)
N9 C48 C49 C50 -178.1(7)
C46 C45 C50 C49 1.0(12)
N14 C45 C50 C49 -178.3(7)
C48 C49 C50 C45 -2.4(12)
C48 N9 C51 C52 -178.3(6)
Fe2 N9 C51 C52 -0.9(8)
C56 N10 C52 C53 0.8(10)
Fe2 N10 C52 C53 -177.4(6)
C56 N10 C52 C51 -180.0(6)
Fe2 N10 C52 C51 1.9(7)
N9 C51 C52 N10 -0.7(9)
N9 C51 C52 C53 178.6(7)
N10 C52 C53 C54 -0.2(11)
C51 C52 C53 C54 -179.4(7)
C52 C53 C54 C55 -0.7(12)
C53 C54 C55 C56 0.8(13)
C52 N10 C56 C55 -0.6(12)
Fe2 N10 C56 C55 177.1(7)
C54 C55 C56 N10 -0.2(14)
C42 N14 C57 C62 -156.6(8)
C45 N14 C57 C62 24.7(11)
C42 N14 C57 C58 21.2(11)
C45 N14 C57 C58 -157.5(7)
C62 C57 C58 C59 -2.1(12)
N14 C57 C58 C59 -180.0(7)
C57 C58 C59 C60 -0.5(13)
C58 C59 C60 C61 1.7(13)
C58 C59 C60 N17 179.6(8)
C63 N17 C60 C59 154.7(9)
C63 N17 C60 C61 -27.6(15)
C59 C60 C61 C62 -0.3(13)
N17 C60 C61 C62 -178.0(8)
C58 C57 C62 C61 3.6(12)
N14 C57 C62 C61 -178.7(7)
C60 C61 C62 C57 -2.4(13)
C60 N17 C63 O15 8.3(16)
C60 N17 C63 C64 -170.8(8)
C69 N5 C65 C66 -13(2)
Fe1 N5 C65 C66 -175.5(14)
N5 C65 C66 C67 13(3)
C65 C66 C67 C68 -11(2)
C66 C67 C68 C69 9(2)
C65 N5 C69 C68 10(2)
Fe1 N5 C69 C68 176.8(11)
C65 N5 C69 C70 -178.1(14)
Fe1 N5 C69 C70 -11.1(15)
C67 C68 C69 N5 -8(2)
C67 C68 C69 C70 -179.7(14)
C70' N6 C70 C69 136(3)
C71 N6 C70 C69 -178.3(11)
Fe1 N6 C70 C69 -10.0(16)
N5 C69 C70 N6 16(2)
C68 C69 C70 N6 -172.4(14)
C69' N5' C65' C66' -10(3)
Fe1 N5' C65' C66' 167.7(16)
N5' C65' C66' C67' 10(3)
C65' C66' C67' C68' -4(3)
C66' C67' C68' C69' -2(3)
C65' N5' C69' C68' 4(2)
Fe1 N5' C69' C68' -173.7(13)
C65' N5' C69' C70' -174.5(16)
Fe1 N5' C69' C70' 7(2)
C67' C68' C69' N5' 1(3)
C67' C68' C69' C70' -179.9(18)
C70 N6 C70' C69' -38(2)
C71 N6 C70' C69' -179.7(11)
Fe1 N6 C70' C69' 3.8(18)
N5' C69' C70' N6 -7(2)
C68' C69' C70' N6 174.3(15)
C70 N6 C71 C72 -124.0(12)
C70' N6 C71 C72 -105.6(11)
Fe1 N6 C71 C72 70.7(10)
C70 N6 C71 C76 54.9(15)
C70' N6 C71 C76 73.3(12)
Fe1 N6 C71 C76 -110.5(7)
C76 C71 C72 C73 0.3(13)
N6 C71 C72 C73 179.1(7)
C71 C72 C73 C74 0.0(13)
C72 C73 C74 C75 -0.7(12)
C72 C73 C74 N15 176.4(7)
C89 N15 C74 C73 39.1(10)
C77 N15 C74 C73 -136.5(7)
C89 N15 C74 C75 -143.9(8)
C77 N15 C74 C75 40.4(10)
C73 C74 C75 C76 1.2(13)
N15 C74 C75 C76 -176.0(8)
C74 C75 C76 C71 -0.9(14)
C72 C71 C76 C75 0.2(13)
N6 C71 C76 C75 -178.7(8)
C89 N15 C77 C78 49.1(10)
C74 N15 C77 C78 -135.4(8)
C89 N15 C77 C82 -126.8(9)
C74 N15 C77 C82 48.7(10)
C82 C77 C78 C79 -0.4(12)
N15 C77 C78 C79 -176.3(8)
C77 C78 C79 C80 -0.1(12)
C78 C79 C80 N11 -178.0(7)
C78 C79 C80 C81 0.1(12)
C83 N11 C80 C79 -109.9(8)
Fe2 N11 C80 C79 72.4(9)
C83 N11 C80 C81 72.1(10)
Fe2 N11 C80 C81 -105.7(8)
C79 C80 C81 C82 0.3(13)
N11 C80 C81 C82 178.4(9)
C78 C77 C82 C81 0.8(14)
N15 C77 C82 C81 176.8(9)
C80 C81 C82 C77 -0.8(15)
C80 N11 C83 C84 -176.7(6)
Fe2 N11 C83 C84 1.4(8)
C88 N12 C84 C85 -0.6(11)
Fe2 N12 C84 C85 -179.8(7)
C88 N12 C84 C83 -179.2(7)
Fe2 N12 C84 C83 1.5(8)
N11 C83 C84 N12 -2.0(10)
N11 C83 C84 C85 179.4(8)
N12 C84 C85 C86 -0.8(13)
C83 C84 C85 C86 177.7(8)
C84 C85 C86 C87 3.8(14)
C85 C86 C87 C88 -5.4(14)
C84 N12 C88 C87 -1.1(12)
Fe2 N12 C88 C87 178.0(6)
C86 C87 C88 N12 4.3(14)
C74 N15 C89 C90 38.5(10)
C77 N15 C89 C90 -146.0(7)
C74 N15 C89 C94 -138.9(8)
C77 N15 C89 C94 36.5(10)
N15 C89 C90 C91 -176.0(7)
C94 C89 C90 C91 1.6(12)
C89 C90 C91 C92 0.2(12)
C90 C91 C92 C93 -1.8(11)
C90 C91 C92 N18 177.3(7)
C95 N18 C92 C93 175.4(8)
C95 N18 C92 C91 -3.7(13)
C91 C92 C93 C94 1.8(12)
N18 C92 C93 C94 -177.4(8)
C92 C93 C94 C89 -0.1(13)
N15 C89 C94 C93 176.0(7)
C90 C89 C94 C93 -1.6(12)
C92 N18 C95 O14 4.3(16)
C92 N18 C95 C96 -176.9(8)
O3 S1 C101 F3 64.0(8)
O1 S1 C101 F3 -175.7(7)
O2 S1 C101 F3 -55.9(8)
O3 S1 C101 F2 -62.3(8)
O1 S1 C101 F2 58.0(8)
O2 S1 C101 F2 177.8(7)
O3 S1 C101 F1 -176.9(6)
O1 S1 C101 F1 -56.6(7)
O2 S1 C101 F1 63.2(7)

loop_
_platon_squeeze_void_nr
_platon_squeeze_void_average_x
_platon_squeeze_void_average_y
_platon_squeeze_void_average_z
_platon_squeeze_void_volume
_platon_squeeze_void_count_electrons
_platon_squeeze_void_content
1 0.000 0.000 0.000 474 147 ' '
2 0.500 0.500 0.500 475 147 ' '
3 0.000 0.000 0.500 182 77 ' '
4 0.083 0.315 0.950 8 2 ' '
5 0.501 0.500 1.000 181 77 ' '
6 0.419 0.812 0.551 8 2 ' '
7 0.580 0.188 0.449 7 2 ' '
8 0.919 0.688 0.051 8 2 ' '
